data_2108099
loop_
_publ_author_name
'Derikvand, Zohreh'
'Powers, Xian B.'
'Olmstead, Marilyn M.'

_publ_section_title
;
 An ordering phase transition, short hydrogen bonds and high <i>Z</i>' in
 the structure of Ni(Hpydc)~2~&#x00B7;3H~2~O
;
_journal_issue 3
_journal_name_full 'Acta Crystallographica Section B'
_journal_page_first 413
_journal_page_last 418
_journal_paper_doi 10.1107/S2052520617004334
_journal_volume 73
_journal_year 2017
_chemical_formula_moiety 'C14 H7 N2 Ni O8, H3 O, H2 O, O'
_chemical_formula_sum 'C14 H12 N2 Ni O11'
_chemical_formula_weight 442.97
_chemical_name_systematic '[Ni(pydcH)(pydc)](H3O)(H2O)2]'
_space_group_crystal_system monoclinic
_space_group_IT_number 14
_space_group_name_Hall '-P 2ybc'
_space_group_name_H-M_alt 'P 1 21/c 1'
_symmetry_space_group_name_Hall '-P 2ybc'
_symmetry_space_group_name_H-M 'P 1 21/c 1'
_atom_sites_solution_hydrogens mixed
_atom_sites_solution_primary direct
_atom_sites_solution_secondary difmap
_audit_creation_method SHELXL-2016/6
_cell_angle_alpha 90
_cell_angle_beta 115.185(3)
_cell_angle_gamma 90
_cell_formula_units_Z 4
_cell_length_a 13.6716(8)
_cell_length_b 10.0554(6)
_cell_length_c 13.7813(8)
_cell_measurement_reflns_used 9943
_cell_measurement_temperature 298(2)
_cell_measurement_theta_max 31.5
_cell_measurement_theta_min 2.6
_cell_volume 1714.46(18)
_computing_cell_refinement 'SAINT (Bruker, 2015)'
_computing_data_collection 'Apex 3 (Bruker, 2015)'
_computing_data_reduction 'SAINT (Bruker, 2015)'
_computing_publication_material 'SHELXL-2016/6 (Sheldrick, 2016)'
_computing_structure_refinement 'SHELXL-2016/6 (Sheldrick, 2016)'
_computing_structure_solution 'SHELXS (Shedldrick, 2015)'
_diffrn_ambient_temperature 298(2)
_diffrn_detector_area_resol_mean 10.42
_diffrn_measured_fraction_theta_full 0.999
_diffrn_measured_fraction_theta_max 0.993
_diffrn_measurement_device_type 'Bruker Kappa DUO with Photon 100 detector'
_diffrn_measurement_method '\w and \f'
_diffrn_radiation_type MoK\a
_diffrn_radiation_wavelength 0.71073
_diffrn_reflns_av_R_equivalents 0.0247
_diffrn_reflns_limit_h_max 20
_diffrn_reflns_limit_h_min -20
_diffrn_reflns_limit_k_max 11
_diffrn_reflns_limit_k_min -14
_diffrn_reflns_limit_l_max 20
_diffrn_reflns_limit_l_min -16
_diffrn_reflns_number 18349
_diffrn_reflns_theta_full 25.242
_diffrn_reflns_theta_max 31.580
_diffrn_reflns_theta_min 2.602
_exptl_absorpt_coefficient_mu 1.198
_exptl_absorpt_correction_T_max 0.746
_exptl_absorpt_correction_T_min 0.653
_exptl_absorpt_correction_type multi-scan
_exptl_absorpt_process_details 'SADABS (Shedrick, 2014)'
_exptl_crystal_colour blue-green
_exptl_crystal_density_diffrn 1.716
_exptl_crystal_description block
_exptl_crystal_F_000 904
_exptl_crystal_size_max 0.470
_exptl_crystal_size_mid 0.400
_exptl_crystal_size_min 0.340
_refine_diff_density_max 0.798
_refine_diff_density_min -0.726
_refine_ls_extinction_coef 0.0236(14)
_refine_ls_extinction_expression Fc^*^=kFc[1+0.001xFc^2^\l^3^/sin(2\q)]^-1/4^
_refine_ls_extinction_method 'SHELXL-2016/6 (Sheldrick 2016)'
_refine_ls_goodness_of_fit_ref 1.040
_refine_ls_hydrogen_treatment mixed
_refine_ls_matrix_type full
_refine_ls_number_parameters 277
_refine_ls_number_reflns 5701
_refine_ls_number_restraints 4
_refine_ls_restrained_S_all 1.040
_refine_ls_R_factor_all 0.0461
_refine_ls_R_factor_gt 0.0383
_refine_ls_shift/su_max 0.001
_refine_ls_shift/su_mean 0.000
_refine_ls_structure_factor_coef Fsqd
_refine_ls_weighting_details 'w=1/[\s^2^(Fo^2^)+(0.0564P)^2^+0.8461P] where P=(Fo^2^+2Fc^2^)/3'
_refine_ls_weighting_scheme calc
_refine_ls_wR_factor_gt 0.1034
_refine_ls_wR_factor_ref 0.1102
_reflns_number_gt 4751
_reflns_number_total 5701
_reflns_threshold_expression 'I > 2\s(I)'
_cod_data_source_file eb5059sup1.cif
_cod_data_source_block 298d
_cod_database_code 2108099
_shelx_space_group_comment
;
The symmetry employed for this shelxl refinement is uniquely defined
by the following loop, which should always be used as a source of
symmetry information in preference to the above space-group names.
They are only intended as comments.
;
_shelx_estimated_absorpt_t_min 0.603
_shelx_estimated_absorpt_t_max 0.686

loop_
_space_group_symop_operation_xyz
'x, y, z'
'-x, y+1/2, -z+1/2'
'-x, -y, -z'
'x, -y-1/2, z-1/2'

loop_
_atom_site_type_symbol
_atom_site_label
_atom_site_fract_x
_atom_site_fract_y
_atom_site_fract_z
_atom_site_U_iso_or_equiv
_atom_site_adp_type
_atom_site_calc_flag
_atom_site_occupancy
_atom_site_disorder_assembly
_atom_site_disorder_group
Ni Ni1 0.24988(2) 0.49365(2) 0.24789(2) 0.02873(8) Uani d 1 . .
N N1 0.10554(10) 0.41406(12) 0.17530(10) 0.0278(2) Uani d 1 . .
N N2 0.39697(9) 0.56861(14) 0.31362(10) 0.0299(2) Uani d 1 . .
O O1 0.19345(10) 0.51023(12) 0.36687(10) 0.0367(3) Uani d 1 . .
O O2 0.04743(11) 0.46980(15) 0.39573(10) 0.0427(3) Uani d 1 . .
O O3 0.12913(12) 0.34632(14) -0.06306(10) 0.0467(3) Uani d 1 . .
O O4 0.24047(9) 0.44477(13) 0.09067(10) 0.0379(3) Uani d 1 . .
O O5 0.22437(9) 0.70592(12) 0.20649(10) 0.0378(3) Uani d 1 . .
O O6 0.31886(12) 0.89359(13) 0.22388(12) 0.0471(3) Uani d 1 . .
H H6A 0.248(3) 0.932(4) 0.176(3) 0.113(12) Uiso d 1 . .
O O7 0.51307(15) 0.26162(19) 0.41839(16) 0.0712(5) Uani d 1 . .
O O8 0.34227(11) 0.32402(12) 0.31883(11) 0.0423(3) Uani d 1 . .
O O9 0.25429(16) 0.38941(17) -0.14492(14) 0.0564(4) Uani d 1 . .
H H9A 0.286(3) 0.317(4) -0.160(3) 0.092(11) Uiso d 1 . .
H H9B 0.304(3) 0.450(3) -0.104(3) 0.071(8) Uiso d 1 . .
H H9C 0.197(3) 0.369(4) -0.104(3) 0.127(14) Uiso d 1 . .
O O10 0.15270(13) 1.01524(14) 0.10944(13) 0.0479(3) Uiso d 1 . .
H H10A 0.136(3) 0.993(3) 0.039(3) 0.098(13) Uiso d 1 . .
H H10B 0.097(2) 1.000(3) 0.126(3) 0.070(9) Uiso d 1 . .
O O11A 0.3833(6) 0.5365(7) 0.0113(5) 0.0686(8) Uiso d 0.334(5) A 1
O O11B 0.3355(4) 0.5895(5) -0.0250(4) 0.0686(8) Uiso d 0.405(4) B 2
O O11C 0.4353(7) 0.5198(7) -0.0066(7) 0.0686(8) Uiso d 0.262(4) C 3
C C1 0.09889(12) 0.46620(16) 0.33977(12) 0.0317(3) Uani d 1 . .
C C2 0.04525(11) 0.40407(15) 0.22931(12) 0.0293(3) Uani d 1 . .
C C3 -0.05401(13) 0.34062(17) 0.18468(14) 0.0375(3) Uani d 1 . .
H H3 -0.096019 0.332531 0.222592 0.045 Uiso calc 1 . .
C C4 -0.08916(14) 0.28935(18) 0.08166(15) 0.0409(4) Uani d 1 . .
H H4 -0.155873 0.247053 0.049723 0.049 Uiso calc 1 . .
C C5 -0.02547(13) 0.30081(16) 0.02613(13) 0.0362(3) Uani d 1 . .
H H5 -0.048238 0.266603 -0.042755 0.043 Uiso calc 1 . .
C C6 0.07287(12) 0.36467(14) 0.07649(11) 0.0292(3) Uani d 1 . .
C C7 0.15440(13) 0.38726(15) 0.03162(12) 0.0327(3) Uani d 1 . .
C C8 0.30988(12) 0.76907(16) 0.23960(12) 0.0326(3) Uani d 1 . .
C C9 0.41358(12) 0.69734(17) 0.30348(12) 0.0322(3) Uani d 1 . .
C C10 0.51644(14) 0.7516(2) 0.34797(15) 0.0439(4) Uani d 1 . .
H H10 0.527663 0.841477 0.340325 0.053 Uiso calc 1 . .
C C11 0.60226(14) 0.6669(2) 0.40446(16) 0.0511(5) Uani d 1 . .
H H11 0.672359 0.700262 0.435576 0.061 Uiso calc 1 . .
C C12 0.58434(13) 0.5341(2) 0.41470(14) 0.0460(4) Uani d 1 . .
H H12 0.641579 0.477222 0.452648 0.055 Uiso calc 1 . .
C C13 0.47867(13) 0.48674(18) 0.36704(13) 0.0348(3) Uani d 1 . .
C C14 0.44425(15) 0.34478(19) 0.36934(15) 0.0418(4) Uani d 1 . .

loop_
_atom_site_aniso_label
_atom_site_aniso_U_11
_atom_site_aniso_U_22
_atom_site_aniso_U_33
_atom_site_aniso_U_12
_atom_site_aniso_U_13
_atom_site_aniso_U_23
Ni1 0.02366(11) 0.03313(12) 0.02836(12) -0.00153(6) 0.01008(8) -0.00108(7)
N1 0.0278(5) 0.0285(5) 0.0270(5) -0.0016(4) 0.0117(4) -0.0010(4)
N2 0.0230(5) 0.0401(7) 0.0260(5) 0.0010(5) 0.0099(4) 0.0014(5)
O1 0.0291(5) 0.0498(7) 0.0305(5) -0.0044(4) 0.0120(4) -0.0081(4)
O2 0.0403(6) 0.0588(8) 0.0353(6) -0.0049(6) 0.0222(5) -0.0074(6)
O3 0.0609(8) 0.0504(7) 0.0345(6) -0.0080(6) 0.0259(6) -0.0100(5)
O4 0.0365(6) 0.0455(6) 0.0363(6) -0.0035(5) 0.0198(5) -0.0031(5)
O5 0.0270(5) 0.0379(6) 0.0411(6) 0.0006(4) 0.0073(4) 0.0016(5)
O6 0.0467(7) 0.0371(6) 0.0552(8) -0.0024(5) 0.0196(6) 0.0064(6)
O7 0.0666(10) 0.0665(10) 0.0808(12) 0.0355(9) 0.0316(9) 0.0314(9)
O8 0.0460(7) 0.0371(6) 0.0471(7) 0.0052(5) 0.0228(6) 0.0072(5)
O9 0.0776(11) 0.0467(8) 0.0595(9) -0.0027(8) 0.0432(9) -0.0014(7)
C1 0.0309(7) 0.0357(7) 0.0291(7) 0.0010(6) 0.0132(5) -0.0005(6)
C2 0.0282(6) 0.0310(6) 0.0293(6) -0.0016(5) 0.0129(5) -0.0007(5)
C3 0.0321(7) 0.0405(8) 0.0420(8) -0.0074(6) 0.0179(6) -0.0022(7)
C4 0.0329(7) 0.0396(8) 0.0444(9) -0.0108(6) 0.0107(7) -0.0045(7)
C5 0.0376(8) 0.0327(7) 0.0314(7) -0.0050(6) 0.0081(6) -0.0047(6)
C6 0.0327(6) 0.0264(6) 0.0271(6) -0.0003(5) 0.0114(5) -0.0006(5)
C7 0.0402(8) 0.0299(7) 0.0302(7) 0.0022(6) 0.0170(6) 0.0005(5)
C8 0.0331(7) 0.0358(7) 0.0293(6) -0.0012(6) 0.0135(5) -0.0002(6)
C9 0.0272(6) 0.0420(8) 0.0275(6) -0.0036(6) 0.0117(5) -0.0013(6)
C10 0.0343(8) 0.0557(10) 0.0416(9) -0.0131(7) 0.0160(7) -0.0056(8)
C11 0.0250(7) 0.0790(15) 0.0445(10) -0.0098(8) 0.0101(7) -0.0063(9)
C12 0.0253(7) 0.0769(13) 0.0332(8) 0.0099(8) 0.0098(6) 0.0007(8)
C13 0.0272(7) 0.0517(9) 0.0263(7) 0.0079(6) 0.0121(5) 0.0040(6)
C14 0.0453(9) 0.0464(9) 0.0392(8) 0.0163(7) 0.0232(7) 0.0108(7)

loop_
_atom_type_symbol
_atom_type_description
_atom_type_scat_dispersion_real
_atom_type_scat_dispersion_imag
_atom_type_scat_source
C C 0.0033 0.0016 'International Tables Vol C Tables 4.2.6.8 and 6.1.1.4'
H H 0.0000 0.0000 'International Tables Vol C Tables 4.2.6.8 and 6.1.1.4'
N N 0.0061 0.0033 'International Tables Vol C Tables 4.2.6.8 and 6.1.1.4'
O O 0.0106 0.0060 'International Tables Vol C Tables 4.2.6.8 and 6.1.1.4'
Ni Ni 0.3393 1.1124 'International Tables Vol C Tables 4.2.6.8 and 6.1.1.4'

loop_
_geom_angle_atom_site_label_1
_geom_angle_atom_site_label_2
_geom_angle_atom_site_label_3
_geom_angle
N1 Ni1 N2 176.37(5)
N1 Ni1 O1 78.83(5)
N2 Ni1 O1 104.68(5)
N1 Ni1 O8 100.43(5)
N2 Ni1 O8 78.62(5)
O1 Ni1 O8 92.82(5)
N1 Ni1 O4 77.25(5)
N2 Ni1 O4 99.26(5)
O1 Ni1 O4 156.04(5)
O8 Ni1 O4 92.82(5)
N1 Ni1 O5 104.45(5)
N2 Ni1 O5 76.47(5)
O1 Ni1 O5 93.17(5)
O8 Ni1 O5 155.09(5)
O4 Ni1 O5 91.45(5)
C2 N1 C6 121.67(13)
C2 N1 Ni1 118.29(10)
C6 N1 Ni1 119.92(10)
C13 N2 C9 121.28(14)
C13 N2 Ni1 118.06(12)
C9 N2 Ni1 120.65(10)
C1 O1 Ni1 114.34(10)
C7 O3 H9C 117.5(18)
C7 O4 Ni1 113.17(10)
C8 O5 Ni1 112.50(10)
C8 O6 H6A 111(2)
C14 O8 Ni1 114.83(11)
H9A O9 H9B 112(3)
H9A O9 H9C 116(3)
H9B O9 H9C 107(3)
H10A O10 H10B 112(3)
O2 C1 O1 125.67(15)
O2 C1 C2 118.33(14)
O1 C1 C2 116.00(13)
N1 C2 C3 120.69(14)
N1 C2 C1 112.41(12)
C3 C2 C1 126.89(14)
C2 C3 C4 118.18(15)
C2 C3 H3 120.9
C4 C3 H3 120.9
C5 C4 C3 120.49(15)
C5 C4 H4 119.8
C3 C4 H4 119.8
C6 C5 C4 117.82(15)
C6 C5 H5 121.1
C4 C5 H5 121.1
N1 C6 C5 121.14(14)
N1 C6 C7 112.22(12)
C5 C6 C7 126.63(14)
O4 C7 O3 126.03(15)
O4 C7 C6 117.29(13)
O3 C7 C6 116.67(14)
O5 C8 O6 125.60(15)
O5 C8 C9 118.70(14)
O6 C8 C9 115.70(14)
N2 C9 C10 121.54(16)
N2 C9 C8 111.63(13)
C10 C9 C8 126.83(16)
C9 C10 C11 117.57(18)
C9 C10 H10 121.2
C11 C10 H10 121.2
C12 C11 C10 120.50(16)
C12 C11 H11 119.7
C10 C11 H11 119.7
C11 C12 C13 118.57(17)
C11 C12 H12 120.7
C13 C12 H12 120.7
N2 C13 C12 120.54(17)
N2 C13 C14 113.68(14)
C12 C13 C14 125.78(16)
O7 C14 O8 126.2(2)
O7 C14 C13 118.99(19)
O8 C14 C13 114.80(14)

loop_
_geom_bond_atom_site_label_1
_geom_bond_atom_site_label_2
_geom_bond_site_symmetry_2
_geom_bond_distance
Ni1 N1 . 1.9634(12)
Ni1 N2 . 1.9703(12)
Ni1 O1 . 2.0948(12)
Ni1 O8 . 2.1000(12)
Ni1 O4 . 2.1716(12)
Ni1 O5 . 2.1986(12)
N1 C2 . 1.3289(18)
N1 C6 . 1.3352(18)
N2 C13 . 1.329(2)
N2 C9 . 1.332(2)
O1 C1 . 1.2634(19)
O2 C1 . 1.2460(19)
O3 C7 . 1.2678(19)
O3 H9C . 1.30(4)
O4 C7 . 1.251(2)
O5 C8 . 1.2344(19)
O6 C8 . 1.286(2)
O6 H6A . 0.99(4)
O7 C14 . 1.225(2)
O8 C14 . 1.283(2)
O9 H9A . 0.91(4)
O9 H9B . 0.91(4)
O9 H9C . 1.16(4)
O10 H10A . 0.93(3)
O10 H10B . 0.89(2)
O11C O11C 3_665 1.746(18)
C1 C2 . 1.515(2)
C2 C3 . 1.384(2)
C3 C4 . 1.390(2)
C3 H3 . 0.9300
C4 C5 . 1.387(3)
C4 H4 . 0.9300
C5 C6 . 1.381(2)
C5 H5 . 0.9300
C6 C7 . 1.504(2)
C8 C9 . 1.498(2)
C9 C10 . 1.385(2)
C10 C11 . 1.390(3)
C10 H10 . 0.9300
C11 C12 . 1.376(3)
C11 H11 . 0.9300
C12 C13 . 1.392(2)
C12 H12 . 0.9300
C13 C14 . 1.508(3)

loop_
_geom_hbond_atom_site_label_D
_geom_hbond_atom_site_label_H
_geom_hbond_atom_site_label_A
_geom_hbond_site_symmetry_A
_geom_hbond_distance_DH
_geom_hbond_distance_HA
_geom_hbond_distance_DA
_geom_hbond_angle_DHA
O9 H9C O3 . 1.16(4) 1.30(4) 2.456(2) 178(4)
O6 H6A O10 . 0.99(4) 1.49(4) 2.469(2) 169(4)
O9 H9A O8 4_565 0.91(4) 1.70(4) 2.610(2) 176(3)
O10 H10A O2 4_575 0.93(3) 1.86(3) 2.676(2) 145(3)
O10 H10B O2 2 0.89(2) 1.90(3) 2.745(2) 159(3)

_cod_database_fobs_code 2108099
